data_7224085
loop_
_publ_author_name
'Yan, Dong'
'Hu, Chun-Li'
'Mao, Jiang-Gao'

_publ_section_title
;
 A2SbB3O8(A = Na, K, Rb) and \b-RbSbB2O6: two types of alkali
 boroantimonates with 3D anionic architectures composed of SbO6octahedra
 and borate groups
;
_journal_issue 9
_journal_name_full CrystEngComm
_journal_page_first 1655
_journal_paper_doi 10.1039/C5CE02324F
_journal_volume 18
_journal_year 2016
_chemical_formula_sum 'B2 O6 Rb Sb'
_chemical_formula_weight 324.84
_chemical_name_systematic
; 
 ? 
;
_space_group_IT_number 9
_symmetry_cell_setting monoclinic
_symmetry_space_group_name_Hall 'C -2yc'
_symmetry_space_group_name_H-M 'C 1 c 1'
_atom_sites_solution_hydrogens NONE
_atom_sites_solution_primary direct
_atom_sites_solution_secondary difmap
_audit_creation_method SHELXL-97
_cell_angle_alpha 90.00
_cell_angle_beta 125.435(10)
_cell_angle_gamma 90.00
_cell_formula_units_Z 4
_cell_length_a 11.7148(14)
_cell_length_b 7.1633(6)
_cell_length_c 7.4109(8)
_cell_measurement_reflns_used 1452
_cell_measurement_temperature 293(2)
_cell_measurement_theta_max 27.5010
_cell_measurement_theta_min 2.0466
_cell_volume 506.71(11)
_computing_cell_refinement 'CrystalClear (Rigaku Inc., 2008)'
_computing_data_collection 'CrystalClear (Rigaku Inc., 2008)'
_computing_data_reduction 'CrystalClear (Rigaku Inc., 2008)'
_computing_structure_refinement 'SHELXL-97 (Sheldrick, 2008)'
_computing_structure_solution 'SHELXS-97 (Sheldrick, 2008)'
_diffrn_ambient_temperature 293(2)
_diffrn_measured_fraction_theta_full 1.000
_diffrn_measured_fraction_theta_max 1.000
_diffrn_measurement_device_type 'Saturn724+ (2x2 bin mode)'
_diffrn_measurement_method CCD_Profile_fitting
_diffrn_radiation_monochromator graphite
_diffrn_radiation_source 'fine-focus sealed tube'
_diffrn_radiation_type MoK\a
_diffrn_radiation_wavelength 0.71073
_diffrn_reflns_av_R_equivalents 0.0337
_diffrn_reflns_av_sigmaI/netI 0.0507
_diffrn_reflns_limit_h_max 15
_diffrn_reflns_limit_h_min -15
_diffrn_reflns_limit_k_max 9
_diffrn_reflns_limit_k_min -9
_diffrn_reflns_limit_l_max 8
_diffrn_reflns_limit_l_min -9
_diffrn_reflns_number 1788
_diffrn_reflns_theta_full 28.27
_diffrn_reflns_theta_max 28.27
_diffrn_reflns_theta_min 3.56
_exptl_absorpt_coefficient_mu 14.942
_exptl_absorpt_correction_T_max 1.0000
_exptl_absorpt_correction_T_min 0.6661
_exptl_absorpt_correction_type multi-scan
_exptl_crystal_colour Colorless
_exptl_crystal_density_diffrn 4.258
_exptl_crystal_density_method 'not measured'
_exptl_crystal_description BLOCK
_exptl_crystal_F_000 584
_exptl_crystal_size_max 0.23
_exptl_crystal_size_mid 0.20
_exptl_crystal_size_min 0.09
_refine_diff_density_max 1.486
_refine_diff_density_min -1.991
_refine_diff_density_rms 0.301
_refine_ls_abs_structure_details 'Flack H D (1983), Acta Cryst. A39, 876-881'
_refine_ls_abs_structure_Flack 0.000(17)
_refine_ls_extinction_method SHELXL
_refine_ls_goodness_of_fit_ref 1.041
_refine_ls_hydrogen_treatment NONE
_refine_ls_matrix_type full
_refine_ls_number_parameters 91
_refine_ls_number_reflns 908
_refine_ls_number_restraints 8
_refine_ls_restrained_S_all 1.039
_refine_ls_R_factor_all 0.0403
_refine_ls_R_factor_gt 0.0350
_refine_ls_shift/su_max 0.000
_refine_ls_shift/su_mean 0.000
_refine_ls_structure_factor_coef Fsqd
_refine_ls_weighting_details 'calc w=1/[\s^2^(Fo^2^)+(0.0470P)^2^+0.0000P] where P=(Fo^2^+2Fc^2^)/3'
_refine_ls_weighting_scheme calc
_refine_ls_wR_factor_gt 0.0812
_refine_ls_wR_factor_ref 0.0851
_reflns_number_gt 825
_reflns_number_total 908
_reflns_threshold_expression >2sigma(I)
_cod_data_source_file c5ce02324f1.cif
_cod_data_source_block 4
_cod_depositor_comments
;
The following automatic conversions were performed:

'_symmetry_cell_setting' value 'Monoclinic' changed to 'monoclinic'
according to
/usr/data/users/saulius/crontab/automatic-downloads/rss-feeds/RSC/lib/dictionaries/cif_core.dic
dictionary named 'cif_core.dic' version 2.4.2 from 2011-04-26.

'_exptl_absorpt_correction_type' value 'Multi-scan' changed to
'multi-scan' according to
/usr/data/users/saulius/crontab/automatic-downloads/rss-feeds/RSC/lib/dictionaries/cif_core.dic
dictionary named 'cif_core.dic' version 2.4.2 from 2011-04-26.

Automatic conversion script
Id: cif_fix_values 4268 2015-11-12 08:31:59Z antanas 

 Adding full bibliography for 7224082--7224085.cif.
;
_cod_original_cell_volume 506.71(9)
_cod_original_sg_symbol_H-M Cc
_cod_database_code 7224085
_database_code_depnum_icsd_archive 'ICSD 430424'

loop_
_symmetry_equiv_pos_as_xyz
'x, y, z'
'x, -y, z+1/2'
'x+1/2, y+1/2, z'
'x+1/2, -y+1/2, z+1/2'

loop_
_atom_site_label
_atom_site_type_symbol
_atom_site_fract_x
_atom_site_fract_y
_atom_site_fract_z
_atom_site_U_iso_or_equiv
_atom_site_adp_type
_atom_site_occupancy
_atom_site_symmetry_multiplicity
_atom_site_calc_flag
_atom_site_refinement_flags
Rb1 Rb 0.01176(11) 0.52094(16) 0.44078(14) 0.0149(3) Uani 1 1 d .
Sb1 Sb 0.10451(8) -0.01315(9) 0.27580(10) 0.00660(19) Uani 1 1 d .
B1 B 0.3372(16) 0.2952(17) 0.534(2) 0.015(3) Uani 1 1 d .
B2 B 0.3047(16) 0.6351(18) 0.446(2) 0.013(3) Uani 1 1 d .
O1 O 0.2824(9) 0.1216(11) 0.4785(13) 0.0119(16) Uani 1 1 d U
O2 O 0.2590(9) 0.4488(11) 0.4188(15) 0.0159(18) Uani 1 1 d .
O3 O 0.4782(9) 0.3037(11) 0.7077(15) 0.0138(17) Uani 1 1 d .
O4 O 0.4405(9) 0.6815(11) 0.5961(14) 0.0165(18) Uani 1 1 d .
O5 O 0.2052(9) 0.7591(10) 0.3050(13) 0.0115(17) Uani 1 1 d .
O6 O 0.1076(11) -0.0804(10) 0.5303(15) 0.0158(16) Uani 1 1 d .

loop_
_atom_site_aniso_label
_atom_site_aniso_U_11
_atom_site_aniso_U_22
_atom_site_aniso_U_33
_atom_site_aniso_U_23
_atom_site_aniso_U_13
_atom_site_aniso_U_12
Rb1 0.0195(7) 0.0114(6) 0.0161(6) -0.0019(8) 0.0116(6) 0.0008(8)
Sb1 0.0081(3) 0.0042(3) 0.0075(3) -0.0002(6) 0.0046(3) -0.0009(6)
B1 0.020(8) 0.015(6) 0.009(6) -0.003(5) 0.008(6) -0.004(6)
B2 0.022(8) 0.011(5) 0.012(6) -0.001(5) 0.013(6) -0.005(5)
O1 0.009(3) 0.009(3) 0.013(3) 0.000(2) 0.004(2) -0.003(2)
O2 0.008(5) 0.007(3) 0.023(5) 0.002(3) 0.004(4) -0.002(3)
O3 0.011(4) 0.009(3) 0.015(4) 0.006(3) 0.004(4) 0.002(3)
O4 0.010(4) 0.012(4) 0.019(4) 0.002(3) 0.003(4) 0.003(3)
O5 0.008(4) 0.010(3) 0.012(4) 0.002(3) 0.003(4) 0.004(3)
O6 0.026(5) 0.009(3) 0.018(4) 0.002(4) 0.016(4) -0.003(4)

loop_
_atom_type_symbol
_atom_type_description
_atom_type_scat_dispersion_real
_atom_type_scat_dispersion_imag
_atom_type_scat_source
B B 0.0013 0.0007 'International Tables Vol C Tables 4.2.6.8 and 6.1.1.4'
O O 0.0106 0.0060 'International Tables Vol C Tables 4.2.6.8 and 6.1.1.4'
Rb Rb -0.9393 2.9676 'International Tables Vol C Tables 4.2.6.8 and 6.1.1.4'
Sb Sb -0.5866 1.5461 'International Tables Vol C Tables 4.2.6.8 and 6.1.1.4'

loop_
_geom_angle_atom_site_label_1
_geom_angle_atom_site_label_2
_geom_angle_atom_site_label_3
_geom_angle
_geom_angle_site_symmetry_1
_geom_angle_site_symmetry_3
O3 Rb1 O1 117.0(2) 4_454 3_455
O3 Rb1 O6 146.3(3) 4_454 1_565
O1 Rb1 O6 89.5(3) 3_455 1_565
O3 Rb1 O4 65.9(2) 4_454 3_445
O1 Rb1 O4 72.0(2) 3_455 3_445
O6 Rb1 O4 146.8(2) 1_565 3_445
O3 Rb1 O3 160.7(3) 4_454 3_455
O1 Rb1 O3 45.6(2) 3_455 3_455
O6 Rb1 O3 52.3(2) 1_565 3_455
O4 Rb1 O3 97.0(2) 3_445 3_455
O3 Rb1 O2 118.9(2) 4_454 2_565
O1 Rb1 O2 100.3(2) 3_455 2_565
O6 Rb1 O2 71.9(2) 1_565 2_565
O4 Rb1 O2 84.2(2) 3_445 2_565
O3 Rb1 O2 65.3(2) 3_455 2_565
O3 Rb1 O2 67.7(2) 4_454 .
O1 Rb1 O2 175.2(2) 3_455 .
O6 Rb1 O2 85.8(3) 1_565 .
O4 Rb1 O2 111.6(2) 3_445 .
O3 Rb1 O2 129.9(2) 3_455 .
O2 Rb1 O2 77.2(2) 2_565 .
O3 Rb1 O4 101.1(3) 4_454 4_464
O1 Rb1 O4 95.0(2) 3_455 4_464
O6 Rb1 O4 53.5(2) 1_565 4_464
O4 Rb1 O4 152.1(3) 3_445 4_464
O3 Rb1 O4 90.2(2) 3_455 4_464
O2 Rb1 O4 123.0(2) 2_565 4_464
O2 Rb1 O4 83.1(2) . 4_464
O3 Rb1 O1 46.3(2) 4_454 4_454
O1 Rb1 O1 86.0(2) 3_455 4_454
O6 Rb1 O1 122.7(2) 1_565 4_454
O4 Rb1 O1 84.3(2) 3_445 4_454
O3 Rb1 O1 126.6(2) 3_455 4_454
O2 Rb1 O1 164.4(2) 2_565 4_454
O2 Rb1 O1 97.4(2) . 4_454
O4 Rb1 O1 70.0(2) 4_464 4_454
O3 Rb1 O5 76.5(2) 4_454 2_565
O1 Rb1 O5 109.1(2) 3_455 2_565
O6 Rb1 O5 116.0(3) 1_565 2_565
O4 Rb1 O5 50.2(2) 3_445 2_565
O3 Rb1 O5 100.0(2) 3_455 2_565
O2 Rb1 O5 45.1(2) 2_565 2_565
O2 Rb1 O5 72.2(2) . 2_565
O4 Rb1 O5 154.3(2) 4_464 2_565
O1 Rb1 O5 119.4(2) 4_454 2_565
O3 Rb1 B1 140.5(3) 4_454 3_455
O1 Rb1 B1 25.0(3) 3_455 3_455
O6 Rb1 B1 64.5(3) 1_565 3_455
O4 Rb1 B1 93.4(3) 3_445 3_455
O3 Rb1 B1 25.6(3) 3_455 3_455
O2 Rb1 B1 90.0(3) 2_565 3_455
O2 Rb1 B1 150.2(3) . 3_455
O4 Rb1 B1 81.5(3) 4_464 3_455
O1 Rb1 B1 101.0(3) 4_454 3_455
O5 Rb1 B1 116.9(3) 2_565 3_455
O3 Rb1 B1 23.9(3) 4_454 4_454
O1 Rb1 B1 97.8(3) 3_455 4_454
O6 Rb1 B1 142.8(3) 1_565 4_454
O4 Rb1 B1 68.8(3) 3_445 4_454
O3 Rb1 B1 143.2(3) 3_455 4_454
O2 Rb1 B1 140.7(3) 2_565 4_454
O2 Rb1 B1 86.6(3) . 4_454
O4 Rb1 B1 89.5(3) 4_464 4_454
O1 Rb1 B1 23.7(3) 4_454 4_454
O5 Rb1 B1 96.0(3) 2_565 4_454
B1 Rb1 B1 118.5(5) 3_455 4_454
O6 Sb1 O5 90.9(4) . 1_545
O6 Sb1 O3 91.5(4) . 4_454
O5 Sb1 O3 171.2(4) 1_545 4_454
O6 Sb1 O6 174.2(2) . 2_554
O5 Sb1 O6 93.1(4) 1_545 2_554
O3 Sb1 O6 85.2(4) 4_454 2_554
O6 Sb1 O1 88.0(4) . .
O5 Sb1 O1 91.2(4) 1_545 .
O3 Sb1 O1 97.3(3) 4_454 .
O6 Sb1 O1 87.7(4) 2_554 .
O6 Sb1 O4 88.1(4) . 4_454
O5 Sb1 O4 81.6(3) 1_545 4_454
O3 Sb1 O4 90.0(4) 4_454 4_454
O6 Sb1 O4 96.7(4) 2_554 4_454
O1 Sb1 O4 171.8(3) . 4_454
O6 Sb1 Rb1 48.2(2) . 1_545
O5 Sb1 Rb1 60.8(2) 1_545 1_545
O3 Sb1 Rb1 115.4(3) 4_454 1_545
O6 Sb1 Rb1 137.6(2) 2_554 1_545
O1 Sb1 Rb1 122.7(2) . 1_545
O4 Sb1 Rb1 50.0(2) 4_454 1_545
O6 Sb1 Rb1 131.2(2) . 2_564
O5 Sb1 Rb1 136.1(2) 1_545 2_564
O3 Sb1 Rb1 44.4(3) 4_454 2_564
O6 Sb1 Rb1 44.0(2) 2_554 2_564
O1 Sb1 Rb1 80.3(2) . 2_564
O4 Sb1 Rb1 107.7(2) 4_454 2_564
Rb1 Sb1 Rb1 154.38(4) 1_545 2_564
O6 Sb1 Rb1 102.4(2) . 2_554
O5 Sb1 Rb1 43.1(2) 1_545 2_554
O3 Sb1 Rb1 128.1(3) 4_454 2_554
O6 Sb1 Rb1 83.4(2) 2_554 2_554
O1 Sb1 Rb1 132.4(3) . 2_554
O4 Sb1 Rb1 41.9(2) 4_454 2_554
Rb1 Sb1 Rb1 54.559(11) 1_545 2_554
Rb1 Sb1 Rb1 120.34(3) 2_564 2_554
O6 Sb1 Rb1 110.9(3) . 3_545
O5 Sb1 Rb1 60.2(2) 1_545 3_545
O3 Sb1 Rb1 126.4(2) 4_454 3_545
O6 Sb1 Rb1 67.7(3) 2_554 3_545
O1 Sb1 Rb1 39.5(3) . 3_545
O4 Sb1 Rb1 136.5(3) 4_454 3_545
Rb1 Sb1 Rb1 115.69(3) 1_545 3_545
Rb1 Sb1 Rb1 89.06(2) 2_564 3_545
Rb1 Sb1 Rb1 94.82(3) 2_554 3_545
O6 Sb1 Rb1 79.1(2) . .
O5 Sb1 Rb1 160.0(2) 1_545 .
O3 Sb1 Rb1 28.6(2) 4_454 .
O6 Sb1 Rb1 95.9(2) 2_554 .
O1 Sb1 Rb1 71.4(3) . .
O4 Sb1 Rb1 114.9(2) 4_454 .
Rb1 Sb1 Rb1 120.18(3) 1_545 .
Rb1 Sb1 Rb1 52.274(11) 2_564 .
Rb1 Sb1 Rb1 155.97(4) 2_554 .
Rb1 Sb1 Rb1 107.16(3) 3_545 .
O1 B1 O2 121.5(11) . .
O1 B1 O3 115.1(11) . .
O2 B1 O3 123.4(10) . .
O1 B1 Rb1 67.5(6) . 3_545
O2 B1 Rb1 129.9(8) . 3_545
O3 B1 Rb1 70.1(6) . 3_545
O1 B1 Rb1 65.6(6) . 4
O2 B1 Rb1 160.6(8) . 4
O3 B1 Rb1 54.4(5) . 4
Rb1 B1 Rb1 69.2(3) 3_545 4
O4 B2 O5 123.4(10) . .
O4 B2 O2 121.3(11) . .
O5 B2 O2 115.2(12) . .
O4 B2 Rb1 156.7(8) . 2_564
O5 B2 Rb1 60.6(6) . 2_564
O2 B2 Rb1 59.0(6) . 2_564
O4 B2 Rb1 138.2(8) . .
O5 B2 Rb1 75.2(7) . .
O2 B2 Rb1 59.3(6) . .
Rb1 B2 Rb1 64.2(3) 2_564 .
O4 B2 Rb1 50.0(5) . 3
O5 B2 Rb1 77.1(6) . 3
O2 B2 Rb1 154.8(8) . 3
Rb1 B2 Rb1 118.1(4) 2_564 3
Rb1 B2 Rb1 145.0(4) . 3
B1 O1 Sb1 142.0(8) . .
B1 O1 Rb1 87.5(7) . 3_545
Sb1 O1 Rb1 115.2(4) . 3_545
B1 O1 Rb1 90.7(7) . 4
Sb1 O1 Rb1 123.0(3) . 4
Rb1 O1 Rb1 76.5(2) 3_545 4
B1 O2 B2 127.6(10) . .
B1 O2 Rb1 129.1(7) . 2_564
B2 O2 Rb1 97.3(7) . 2_564
B1 O2 Rb1 114.6(7) . .
B2 O2 Rb1 97.2(7) . .
Rb1 O2 Rb1 75.8(2) 2_564 .
B1 O3 Sb1 126.1(7) . 4
B1 O3 Rb1 101.7(7) . 4
Sb1 O3 Rb1 131.8(4) 4 4
B1 O3 Rb1 84.3(6) . 3_545
Sb1 O3 Rb1 108.5(4) 4 3_545
Rb1 O3 Rb1 79.7(2) 4 3_545
B2 O4 Sb1 128.4(7) . 4
B2 O4 Rb1 109.9(7) . 3
Sb1 O4 Rb1 111.8(4) 4 3
B2 O4 Rb1 118.7(7) . 4_565
Sb1 O4 Rb1 100.0(3) 4 4_565
Rb1 O4 Rb1 75.74(18) 3 4_565
B2 O5 Sb1 146.1(7) . 1_565
B2 O5 Rb1 96.8(7) . 2_564
Sb1 O5 Rb1 111.1(3) 1_565 2_564
B2 O5 Rb1 82.3(7) . .
Sb1 O5 Rb1 89.3(3) 1_565 .
Rb1 O5 Rb1 69.77(16) 2_564 .
B2 O5 Rb1 81.7(7) . 3
Sb1 O5 Rb1 92.1(3) 1_565 3
Rb1 O5 Rb1 133.6(3) 2_564 3
Rb1 O5 Rb1 153.1(2) . 3
Sb1 O6 Sb1 145.5(4) . 2
Sb1 O6 Rb1 103.3(3) . 1_545
Sb1 O6 Rb1 109.0(3) 2 1_545

loop_
_geom_bond_atom_site_label_1
_geom_bond_atom_site_label_2
_geom_bond_distance
_geom_bond_site_symmetry_2
Rb1 O3 2.786(8) 4_454
Rb1 O1 2.948(9) 3_455
Rb1 O6 2.999(8) 1_565
Rb1 O4 3.008(8) 3_445
Rb1 O3 3.012(9) 3_455
Rb1 O2 3.014(9) 2_565
Rb1 O2 3.038(9) .
Rb1 O4 3.048(8) 4_464
Rb1 O1 3.054(8) 4_454
Rb1 O5 3.058(8) 2_565
Rb1 B1 3.188(14) 3_455
Rb1 B1 3.353(13) 4_454
Sb1 O6 1.926(9) .
Sb1 O5 1.950(8) 1_545
Sb1 O3 1.957(8) 4_454
Sb1 O6 1.959(9) 2_554
Sb1 O1 1.975(8) .
Sb1 O4 1.988(8) 4_454
Sb1 Rb1 3.9185(11) 1_545
Sb1 Rb1 4.0802(15) 2_564
Sb1 Rb1 4.1771(16) 2_554
Sb1 Rb1 4.1894(15) 3_545
B1 O1 1.350(14) .
B1 O2 1.368(15) .
B1 O3 1.387(16) .
B1 Rb1 3.188(14) 3_545
B1 Rb1 3.354(13) 4
B2 O4 1.351(17) .
B2 O5 1.353(16) .
B2 O2 1.408(14) .
B2 Rb1 3.487(15) 2_564
B2 Rb1 3.693(13) 3
O1 Rb1 2.948(9) 3_545
O1 Rb1 3.054(8) 4
O2 Rb1 3.015(9) 2_564
O3 Sb1 1.957(8) 4
O3 Rb1 2.786(8) 4
O3 Rb1 3.012(9) 3_545
O4 Sb1 1.988(8) 4
O4 Rb1 3.008(8) 3
O4 Rb1 3.048(8) 4_565
O5 Sb1 1.950(8) 1_565
O5 Rb1 3.058(8) 2_564
O5 Rb1 3.638(8) 3
O6 Sb1 1.959(9) 2
O6 Rb1 2.999(8) 1_545
